data_4303691
loop_
_publ_author_name
'Yuee Feng'
'Joel Aponte'
'Paul J. Houseworth'
'Paul D. Boyle'
'Elon A. Ison'

_publ_section_title
;
Synthesis of Oxorhenium(V) Complexes with Diamido Amine Ancillary Ligands
and Their Role in Oxygen Atom Transfer Catalysis
;
_journal_name_full 'Inorganic Chemistry'
_journal_page_first 11058
_journal_page_last 11066
_journal_paper_doi 10.1021/ic901434u
_journal_volume 48
_journal_year 2009
_chemical_formula_sum 'C18 H14 F10 N3 O Re'
_chemical_formula_weight 664.52
_chemical_name_systematic
; 
 ? 
;
_space_group_IT_number 62
_symmetry_cell_setting orthorhombic
_symmetry_space_group_name_Hall '-P 2ac 2n'
_symmetry_space_group_name_H-M 'P n m a'
_atom_sites_solution_hydrogens geom
_atom_sites_solution_primary direct
_atom_sites_solution_secondary difmap
_audit_creation_method SHELXL-97
_cell_angle_alpha 90.00
_cell_angle_beta 90.00
_cell_angle_gamma 90.00
_cell_formula_units_Z 4
_cell_length_a 12.9091(4)
_cell_length_b 21.1485(6)
_cell_length_c 7.2240(2)
_cell_measurement_reflns_used 9825
_cell_measurement_temperature 110
_cell_measurement_theta_max 32.14
_cell_measurement_theta_min 2.98
_cell_volume 1972.21(10)
_computing_cell_refinement SAINT
_computing_data_collection Apex2
_computing_data_reduction SAINT
_computing_molecular_graphics NRCVAX
_computing_publication_material cif2tables.py
_computing_structure_refinement XL
_computing_structure_solution SIR92
_diffrn_ambient_temperature 110
_diffrn_measured_fraction_theta_full 0.998
_diffrn_measured_fraction_theta_max 0.998
_diffrn_measurement_device_type 'Bruker-Nonius X8 Apex2'
_diffrn_measurement_method 'omega and phi scans'
_diffrn_radiation_monochromator graphite
_diffrn_radiation_source 'fine-focus sealed tube'
_diffrn_radiation_type MoK\a
_diffrn_radiation_wavelength 0.71070
_diffrn_reflns_av_R_equivalents 0.0366
_diffrn_reflns_av_sigmaI/netI 0.0199
_diffrn_reflns_limit_h_max 19
_diffrn_reflns_limit_h_min -19
_diffrn_reflns_limit_k_max 32
_diffrn_reflns_limit_k_min -32
_diffrn_reflns_limit_l_max 8
_diffrn_reflns_limit_l_min -11
_diffrn_reflns_number 61364
_diffrn_reflns_theta_full 32.93
_diffrn_reflns_theta_max 32.93
_diffrn_reflns_theta_min 1.93
_exptl_absorpt_coefficient_mu 6.272
_exptl_absorpt_correction_T_max 0.6338
_exptl_absorpt_correction_T_min 0.2388
_exptl_absorpt_correction_type multi-scan
_exptl_absorpt_process_details SADABS
_exptl_crystal_colour green
_exptl_crystal_density_diffrn 2.238
_exptl_crystal_density_method 'not measured'
_exptl_crystal_description prism
_exptl_crystal_F_000 1264
_exptl_crystal_size_max 0.32
_exptl_crystal_size_mid 0.12
_exptl_crystal_size_min 0.08
_refine_diff_density_max 5.312
_refine_diff_density_min -2.426
_refine_diff_density_rms 0.159
_refine_ls_extinction_method none
_refine_ls_goodness_of_fit_ref 1.179
_refine_ls_hydrogen_treatment constr
_refine_ls_matrix_type full
_refine_ls_number_parameters 157
_refine_ls_number_reflns 3772
_refine_ls_number_restraints 0
_refine_ls_restrained_S_all 1.179
_refine_ls_R_factor_all 0.0474
_refine_ls_R_factor_gt 0.0298
_refine_ls_shift/su_max 0.001
_refine_ls_shift/su_mean 0.000
_refine_ls_structure_factor_coef Fsqd
_refine_ls_weighting_details 'calc w=1/[\s^2^(Fo^2^)+(0.0091P)^2^+7.7212P] where P=(Fo^2^+2Fc^2^)/3'
_refine_ls_weighting_scheme calc
_refine_ls_wR_factor_gt 0.0538
_refine_ls_wR_factor_ref 0.0625
_reflns_number_gt 3014
_reflns_number_total 3772
_reflns_threshold_expression >2sigma(I)
_cod_data_source_file ic901434u_si_001_1.cif
_cod_data_source_block x08062
_cod_database_code 4303691

loop_
_symmetry_equiv_pos_as_xyz
'x, y, z'
'-x+1/2, y+1/2, z+1/2'
'x, -y+1/2, z'
'-x+1/2, -y, z+1/2'
'-x, -y, -z'
'x-1/2, -y-1/2, -z-1/2'
'-x, y-1/2, -z'
'x-1/2, y, -z-1/2'

loop_
_atom_site_label
_atom_site_type_symbol
_atom_site_fract_x
_atom_site_fract_y
_atom_site_fract_z
_atom_site_U_iso_or_equiv
_atom_site_adp_type
_atom_site_occupancy
_atom_site_symmetry_multiplicity
_atom_site_calc_flag
_atom_site_refinement_flags
_atom_site_disorder_assembly
_atom_site_disorder_group
Re1 Re 0.203261(13) 0.2500 0.57106(3) 0.02359(5) Uani 1 2 d S . .
O1 O 0.2724(2) 0.2500 0.7689(5) 0.0359(9) Uani 1 2 d S . .
N1 N 0.0381(3) 0.2500 0.6207(6) 0.0286(9) Uani 1 2 d S . .
N2 N 0.1650(2) 0.16434(14) 0.4875(4) 0.0280(6) Uani 1 1 d . . .
C1 C 0.3171(3) 0.2500 0.3591(7) 0.0273(9) Uani 1 2 d S . .
H1A H 0.2829 0.2500 0.2379 0.041 Uiso 1 2 calc SR . .
H1B H 0.3604 0.2122 0.3707 0.041 Uiso 0.50 1 calc PR . .
H1C H 0.3604 0.2878 0.3707 0.041 Uiso 0.50 1 calc PR . .
C2 C 0.0270(4) 0.2500 0.8245(8) 0.0494(17) Uani 1 2 d S . .
H2A H 0.0602 0.2879 0.8757 0.074 Uiso 0.50 1 calc PR . .
H2B H 0.0603 0.2122 0.8757 0.074 Uiso 0.50 1 calc PR . .
H2C H -0.0466 0.2500 0.8572 0.074 Uiso 1 2 calc SR . .
C3 C -0.0117(3) 0.19240(18) 0.5407(6) 0.0371(9) Uani 1 1 d . . .
H3A H -0.0739 0.1811 0.6135 0.045 Uiso 1 1 calc R . .
H3B H -0.0333 0.2008 0.4115 0.045 Uiso 1 1 calc R . .
C4 C 0.0634(2) 0.13996(19) 0.5450(6) 0.0382(9) Uani 1 1 d . . .
H4A H 0.0679 0.1223 0.6716 0.046 Uiso 1 1 calc R . .
H4B H 0.0410 0.1059 0.4600 0.046 Uiso 1 1 calc R . .
C5 C 0.2188(2) 0.12514(16) 0.3635(5) 0.0284(7) Uani 1 1 d . . .
C6 C 0.1838(3) 0.11515(17) 0.1857(6) 0.0319(8) Uani 1 1 d . . .
C7 C 0.2360(3) 0.07880(17) 0.0592(6) 0.0350(8) Uani 1 1 d . . .
C8 C 0.3283(3) 0.05073(17) 0.1078(7) 0.0380(9) Uani 1 1 d . . .
C9 C 0.3666(3) 0.05937(17) 0.2825(6) 0.0348(8) Uani 1 1 d . . .
C10 C 0.3126(2) 0.09569(17) 0.4095(6) 0.0307(7) Uani 1 1 d . . .
F6 F 0.09467(16) 0.14301(10) 0.1317(3) 0.0374(5) Uani 1 1 d . . .
F7 F 0.1990(2) 0.07142(12) -0.1146(4) 0.0483(6) Uani 1 1 d . . .
F8 F 0.38026(19) 0.01539(11) -0.0153(4) 0.0507(7) Uani 1 1 d . . .
F9 F 0.45616(16) 0.03193(11) 0.3311(4) 0.0457(6) Uani 1 1 d . . .
F10 F 0.35342(16) 0.10381(12) 0.5777(3) 0.0410(5) Uani 1 1 d . . .

loop_
_atom_site_aniso_label
_atom_site_aniso_U_11
_atom_site_aniso_U_22
_atom_site_aniso_U_33
_atom_site_aniso_U_23
_atom_site_aniso_U_13
_atom_site_aniso_U_12
Re1 0.01232(7) 0.03724(10) 0.02121(9) 0.000 -0.00060(7) 0.000
O1 0.0164(14) 0.062(3) 0.0289(19) 0.000 -0.0032(13) 0.000
N1 0.0178(16) 0.041(2) 0.027(2) 0.000 0.0012(15) 0.000
N2 0.0166(11) 0.0325(15) 0.0349(16) 0.0047(12) 0.0018(11) -0.0007(10)
C1 0.0205(19) 0.030(2) 0.031(2) 0.000 0.0012(17) 0.000
C2 0.022(2) 0.102(6) 0.024(3) 0.000 0.006(2) 0.000
C3 0.0187(14) 0.039(2) 0.054(3) 0.0012(18) 0.0019(15) -0.0017(13)
C4 0.0174(14) 0.042(2) 0.055(3) 0.0028(19) 0.0051(15) -0.0021(13)
C5 0.0214(14) 0.0253(15) 0.0386(19) 0.0047(14) 0.0025(13) -0.0006(11)
C6 0.0263(15) 0.0240(16) 0.046(2) 0.0022(15) -0.0018(14) -0.0016(12)
C7 0.0330(16) 0.0267(17) 0.045(2) -0.0055(16) -0.0007(16) -0.0053(13)
C8 0.0303(16) 0.0224(16) 0.061(3) -0.0067(17) 0.0080(17) -0.0024(13)
C9 0.0199(14) 0.0269(16) 0.058(3) 0.0047(17) 0.0028(16) 0.0004(12)
C10 0.0197(14) 0.0310(17) 0.041(2) 0.0074(15) 0.0011(13) 0.0007(12)
F6 0.0300(10) 0.0353(12) 0.0471(13) 0.0000(10) -0.0106(10) 0.0053(9)
F7 0.0504(14) 0.0453(14) 0.0491(15) -0.0154(12) -0.0065(12) -0.0023(12)
F8 0.0412(13) 0.0367(13) 0.0741(19) -0.0202(13) 0.0123(13) 0.0005(11)
F9 0.0235(10) 0.0383(12) 0.0753(19) 0.0053(12) 0.0032(11) 0.0077(9)
F10 0.0256(10) 0.0572(15) 0.0403(13) 0.0101(12) -0.0029(9) 0.0078(10)

loop_
_atom_type_symbol
_atom_type_description
_atom_type_scat_dispersion_real
_atom_type_scat_dispersion_imag
_atom_type_scat_source
C C 0.0033 0.0016 'International Tables Vol C Tables 4.2.6.8 and 6.1.1.4'
H H 0.0000 0.0000 'International Tables Vol C Tables 4.2.6.8 and 6.1.1.4'
F F 0.0171 0.0103 'International Tables Vol C Tables 4.2.6.8 and 6.1.1.4'
N N 0.0061 0.0033 'International Tables Vol C Tables 4.2.6.8 and 6.1.1.4'
O O 0.0106 0.0060 'International Tables Vol C Tables 4.2.6.8 and 6.1.1.4'
Re Re -1.0185 7.2310 'International Tables Vol C Tables 4.2.6.8 and 6.1.1.4'

loop_
_geom_angle_atom_site_label_1
_geom_angle_atom_site_label_2
_geom_angle_atom_site_label_3
_geom_angle
_geom_angle_site_symmetry_1
_geom_angle_site_symmetry_3
_geom_angle_publ_flag
O1 Re1 N2 113.08(9) . . ?
O1 Re1 N2 113.08(9) . 3 ?
N2 Re1 N2 133.43(17) . 3 ?
O1 Re1 C1 104.20(18) . . ?
N2 Re1 C1 87.27(10) . . ?
N2 Re1 C1 87.27(10) 3 . ?
O1 Re1 N1 112.43(17) . . ?
N2 Re1 N1 78.70(9) . . ?
N2 Re1 N1 78.70(9) 3 . ?
C1 Re1 N1 143.36(18) . . ?
C2 N1 C3 110.1(3) . . ?
C2 N1 C3 110.1(3) . 3 ?
C3 N1 C3 109.3(4) . 3 ?
C2 N1 Re1 105.1(3) . . ?
C3 N1 Re1 111.1(2) . . ?
C3 N1 Re1 111.1(2) 3 . ?
C5 N2 C4 114.5(3) . . ?
C5 N2 Re1 127.9(2) . . ?
C4 N2 Re1 117.3(2) . . ?
Re1 C1 H1A 109.5 . . ?
Re1 C1 H1B 109.5 . . ?
H1A C1 H1B 109.5 . . ?
Re1 C1 H1C 109.5 . . ?
H1A C1 H1C 109.5 . . ?
H1B C1 H1C 109.5 . . ?
N1 C2 H2A 109.5 . . ?
N1 C2 H2B 109.5 . . ?
H2A C2 H2B 109.5 . . ?
N1 C2 H2C 109.5 . . ?
H2A C2 H2C 109.5 . . ?
H2B C2 H2C 109.5 . . ?
C4 C3 N1 108.8(3) . . ?
C4 C3 H3A 109.9 . . ?
N1 C3 H3A 109.9 . . ?
C4 C3 H3B 109.9 . . ?
N1 C3 H3B 109.9 . . ?
H3A C3 H3B 108.3 . . ?
N2 C4 C3 108.5(3) . . ?
N2 C4 H4A 110.0 . . ?
C3 C4 H4A 110.0 . . ?
N2 C4 H4B 110.0 . . ?
C3 C4 H4B 110.0 . . ?
H4A C4 H4B 108.4 . . ?
C6 C5 C10 115.9(3) . . ?
C6 C5 N2 121.5(3) . . ?
C10 C5 N2 122.6(3) . . ?
F6 C6 C7 118.1(4) . . ?
F6 C6 C5 118.8(3) . . ?
C7 C6 C5 123.1(3) . . ?
F7 C7 C6 120.6(3) . . ?
F7 C7 C8 119.5(4) . . ?
C6 C7 C8 119.8(4) . . ?
F8 C8 C9 120.4(4) . . ?
F8 C8 C7 120.3(4) . . ?
C9 C8 C7 119.4(4) . . ?
F9 C9 C8 119.7(4) . . ?
F9 C9 C10 120.1(4) . . ?
C8 C9 C10 120.2(3) . . ?
F10 C10 C9 118.4(3) . . ?
F10 C10 C5 119.9(3) . . ?
C9 C10 C5 121.6(4) . . ?

loop_
_geom_bond_atom_site_label_1
_geom_bond_atom_site_label_2
_geom_bond_distance
_geom_bond_site_symmetry_2
_geom_bond_publ_flag
Re1 O1 1.685(4) . ?
Re1 N2 1.972(3) . ?
Re1 N2 1.972(3) 3 ?
Re1 C1 2.122(5) . ?
Re1 N1 2.162(4) . ?
N1 C2 1.479(7) . ?
N1 C3 1.493(4) . ?
N1 C3 1.493(4) 3 ?
N2 C5 1.404(5) . ?
N2 C4 1.469(4) . ?
C1 H1A 0.9800 . ?
C1 H1B 0.9800 . ?
C1 H1C 0.9800 . ?
C2 H2A 0.9800 . ?
C2 H2B 0.9800 . ?
C2 H2C 0.9800 . ?
C3 C4 1.473(5) . ?
C3 H3A 0.9900 . ?
C3 H3B 0.9900 . ?
C4 H4A 0.9900 . ?
C4 H4B 0.9900 . ?
C5 C6 1.378(5) . ?
C5 C10 1.402(4) . ?
C6 F6 1.350(4) . ?
C6 C7 1.372(5) . ?
C7 F7 1.353(5) . ?
C7 C8 1.377(5) . ?
C8 F8 1.341(4) . ?
C8 C9 1.368(6) . ?
C9 F9 1.340(4) . ?
C9 C10 1.385(5) . ?
C10 F10 1.335(4) . ?

loop_
_geom_torsion_atom_site_label_1
_geom_torsion_atom_site_label_2
_geom_torsion_atom_site_label_3
_geom_torsion_atom_site_label_4
_geom_torsion
_geom_torsion_site_symmetry_1
_geom_torsion_site_symmetry_2
_geom_torsion_site_symmetry_3
_geom_torsion_site_symmetry_4
_geom_torsion_publ_flag
O1 Re1 N1 C2 0.0 . . . . ?
N2 Re1 N1 C2 110.49(9) . . . . ?
N2 Re1 N1 C2 -110.49(9) 3 . . . ?
C1 Re1 N1 C2 180.0 . . . . ?
O1 Re1 N1 C3 -119.1(3) . . . . ?
N2 Re1 N1 C3 -8.6(3) . . . . ?
N2 Re1 N1 C3 130.5(3) 3 . . . ?
C1 Re1 N1 C3 60.9(3) . . . . ?
O1 Re1 N1 C3 119.1(3) . . . 3 ?
N2 Re1 N1 C3 -130.5(3) . . . 3 ?
N2 Re1 N1 C3 8.6(3) 3 . . 3 ?
C1 Re1 N1 C3 -60.9(3) . . . 3 ?
O1 Re1 N2 C5 -93.0(3) . . . . ?
N2 Re1 N2 C5 94.9(3) 3 . . . ?
C1 Re1 N2 C5 11.2(3) . . . . ?
N1 Re1 N2 C5 157.2(3) . . . . ?
O1 Re1 N2 C4 93.7(3) . . . . ?
N2 Re1 N2 C4 -78.3(4) 3 . . . ?
C1 Re1 N2 C4 -162.0(3) . . . . ?
N1 Re1 N2 C4 -16.0(3) . . . . ?
C2 N1 C3 C4 -85.6(4) . . . . ?
C3 N1 C3 C4 153.3(3) 3 . . . ?
Re1 N1 C3 C4 30.4(4) . . . . ?
C5 N2 C4 C3 -136.4(4) . . . . ?
Re1 N2 C4 C3 37.8(4) . . . . ?
N1 C3 C4 N2 -42.4(5) . . . . ?
C4 N2 C5 C6 67.3(4) . . . . ?
Re1 N2 C5 C6 -106.1(3) . . . . ?
C4 N2 C5 C10 -115.1(4) . . . . ?
Re1 N2 C5 C10 71.5(4) . . . . ?
C10 C5 C6 F6 -179.0(3) . . . . ?
N2 C5 C6 F6 -1.2(5) . . . . ?
C10 C5 C6 C7 0.1(5) . . . . ?
N2 C5 C6 C7 177.9(3) . . . . ?
F6 C6 C7 F7 0.2(5) . . . . ?
C5 C6 C7 F7 -178.9(3) . . . . ?
F6 C6 C7 C8 178.6(3) . . . . ?
C5 C6 C7 C8 -0.5(6) . . . . ?
F7 C7 C8 F8 -1.2(5) . . . . ?
C6 C7 C8 F8 -179.6(3) . . . . ?
F7 C7 C8 C9 178.7(3) . . . . ?
C6 C7 C8 C9 0.2(6) . . . . ?
F8 C8 C9 F9 -0.5(5) . . . . ?
C7 C8 C9 F9 179.7(3) . . . . ?
F8 C8 C9 C10 -179.8(3) . . . . ?
C7 C8 C9 C10 0.4(6) . . . . ?
F9 C9 C10 F10 1.8(5) . . . . ?
C8 C9 C10 F10 -178.9(3) . . . . ?
F9 C9 C10 C5 179.9(3) . . . . ?
C8 C9 C10 C5 -0.8(5) . . . . ?
C6 C5 C10 F10 178.7(3) . . . . ?
N2 C5 C10 F10 0.9(5) . . . . ?
C6 C5 C10 C9 0.6(5) . . . . ?
N2 C5 C10 C9 -177.2(3) . . . . ?
